data_7713649
loop_
_publ_author_name
'Wenger, John S.'
'Getahun, Addis'
'Johnstone, Timothy C.'

_publ_section_title
;
 Variation in pnictogen-oxygen bonding unlocks greatly enhanced
 Br&#xf8;nsted basicity for the monomeric stibine oxide.
;
_journal_name_full 'Dalton transactions (Cambridge, England : 2003)'
_journal_paper_doi 10.1039/d3dt02113k
_journal_year 2023
_chemical_formula_moiety 'C42 H56 N O4 Sb'
_chemical_formula_sum 'C42 H56 N O4 Sb'
_chemical_formula_weight 760.677
_space_group_crystal_system triclinic
_space_group_IT_number 2
_space_group_name_Hall '-P 1'
_space_group_name_H-M_alt 'P -1'
_symmetry_Int_Tables_number 2
_atom_sites_solution_primary dual
_audit_creation_date 2022-07-15
_audit_creation_method
;
Olex2 1.5
(compiled 2022.04.07 svn.rca3783a0 for OlexSys, GUI svn.r6498)
;
_audit_update_record
;
2023-03-21 deposited with the CCDC.	2023-07-28 downloaded from the CCDC.
;
_cell_angle_alpha 87.478(2)
_cell_angle_beta 77.760(2)
_cell_angle_gamma 83.096(2)
_cell_formula_units_Z 2
_cell_length_a 9.8747(2)
_cell_length_b 12.6935(3)
_cell_length_c 15.4719(3)
_cell_measurement_reflns_used 34167
_cell_measurement_temperature 99.95(17)
_cell_measurement_theta_max 38.1740
_cell_measurement_theta_min 2.1520
_cell_volume 1881.15(7)
_computing_cell_refinement 'CrysAlisPro 1.171.41.122a (Rigaku OD, 2021)'
_computing_data_collection 'CrysAlisPro 1.171.41.122a (Rigaku OD, 2021)'
_computing_data_reduction 'CrysAlisPro 1.171.41.122a (Rigaku OD, 2021)'
_computing_molecular_graphics 'Olex2 1.5 (Dolomanov et al., 2009)'
_computing_publication_material 'Olex2 1.5 (Dolomanov et al., 2009)'
_computing_structure_refinement 'olex2.refine 1.5 (Bourhis et al., 2015)'
_diffrn_ambient_environment N~2~
_diffrn_ambient_temperature 99.95(17)
_diffrn_detector 'Hybrid Pixel Array Detector'
_diffrn_detector_area_resol_mean 10.0000
_diffrn_detector_type HyPix
_diffrn_measured_fraction_theta_full 0.9996
_diffrn_measured_fraction_theta_max 0.9993
_diffrn_measurement_details
;
List of Runs (angles in degrees, time in seconds):

  # Type    Start    End  Width  t~exp~   \w     \q     \k     \f   Frames
#--------------------------------------------------------------------------
  1  \w     23.00  80.00   0.50   10.84    --   25.02-142.00-177.00  114
  2  \w     24.00  75.00   0.50   10.84    --   25.02-129.00  -6.00  102
  3  \w    -68.00 -42.00   0.50   10.84    --  -25.02 118.00 -47.29   52
  4  \w    -30.00  -4.00   0.50   10.84    --  -25.02  38.00  60.00   52
  5  \w    -13.00  48.00   0.50   10.84    --  -25.02  38.00 -60.00  122
  6  \w    -33.00  -8.00   0.50   10.84    --  -25.02 -69.00 -99.70   50
  7  \w    -59.00 -11.00   0.50   10.84    --  -25.02 -57.00 150.00   96
  8  \w    -30.00  -5.00   0.50   10.84    --  -25.02 -73.00 -59.90   50
  9  \w     53.00  92.00   0.50   10.84    --   25.02 178.00 120.00   78
 10  \w      4.00  29.00   0.50   10.84    --   25.02  73.00 124.46   50
 11  \w    -48.00  22.00   0.50   10.84    --   25.02 -38.00  90.00  140
 12  \w      5.00  30.00   0.50   10.84    --   25.02  70.00 -46.55   50
 13  \w    -25.00   2.00   0.50   10.84    --   25.02 -19.00 -60.00   54
 14  \w      4.00  29.00   0.50   10.84    --   25.02  73.00 167.85   50
 15  \w    -31.00   5.00   0.50   10.84    --   25.02 -19.00 -30.00   72
 16  \w     30.00  58.00   0.50   10.84    --   25.02  57.00  30.00   56
 17  \w      4.00  29.00   0.50   10.84    --   25.02  73.00 -98.81   50
 18  \w      6.00  36.00   0.50   10.84    --   25.02  68.00 -72.95   60
 19  \w      8.00  33.00   0.50   10.84    --   25.02  70.00-137.89   50
 20  \w    -48.00  23.00   0.50   10.84    --   25.02 -38.00-150.00  142
 21  \w      8.00  33.00   0.50   10.84    --   25.02  70.00  73.21   50
 22  \w      5.00  32.00   0.50   10.84    --   25.02  71.00 -99.05   54
;
_diffrn_measurement_device 'four-circle diffractometer'
_diffrn_measurement_device_type 'XtaLAB Synergy, Dualflex, HyPix'
_diffrn_measurement_method '\w scans'
_diffrn_orient_matrix_type 'CrysAlisPro convention (1999,Acta A55,543-557)'
_diffrn_orient_matrix_UB_11 0.0215189000
_diffrn_orient_matrix_UB_12 0.0280334000
_diffrn_orient_matrix_UB_13 -0.0403049000
_diffrn_orient_matrix_UB_21 -0.0125665000
_diffrn_orient_matrix_UB_22 -0.0429569000
_diffrn_orient_matrix_UB_23 -0.0239137000
_diffrn_orient_matrix_UB_31 -0.0696558000
_diffrn_orient_matrix_UB_32 0.0232003000
_diffrn_orient_matrix_UB_33 0.0022489000
_diffrn_radiation_monochromator mirror
_diffrn_radiation_probe x-ray
_diffrn_radiation_type 'Mo K\a'
_diffrn_radiation_wavelength 0.71073
_diffrn_reflns_av_R_equivalents 0.0515
_diffrn_reflns_av_unetI/netI 0.0603
_diffrn_reflns_Laue_measured_fraction_full 0.9996
_diffrn_reflns_Laue_measured_fraction_max 0.9993
_diffrn_reflns_limit_h_max 16
_diffrn_reflns_limit_h_min -16
_diffrn_reflns_limit_k_max 21
_diffrn_reflns_limit_k_min -21
_diffrn_reflns_limit_l_max 26
_diffrn_reflns_limit_l_min -25
_diffrn_reflns_number 62483
_diffrn_reflns_point_group_measured_fraction_full 0.9996
_diffrn_reflns_point_group_measured_fraction_max 0.9993
_diffrn_reflns_theta_full 25.2417
_diffrn_reflns_theta_max 33.73
_diffrn_reflns_theta_min 2.08
_diffrn_source 'micro-focus sealed X-ray tube'
_diffrn_source_type 'PhotonJet (Mo) X-ray Source'
_exptl_absorpt_coefficient_mu 0.775
_exptl_absorpt_correction_T_max 0.99699
_exptl_absorpt_correction_T_min 0.99699
_exptl_absorpt_correction_type sphere
_exptl_absorpt_process_details
;
CrysAlisPro 1.171.41.122a (Rigaku Oxford Diffraction, 2021)
Spherical absorption correction
using equivalent radius and absorption coefficient.
Empirical absorption correction using spherical harmonics,
implemented in SCALE3 ABSPACK scaling algorithm.
;
_exptl_crystal_colour colorless
_exptl_crystal_density_diffrn 1.343
_exptl_crystal_description sphere
_exptl_crystal_F_000 795.225
_exptl_crystal_size_max 0.22
_exptl_crystal_size_mid 0.08
_exptl_crystal_size_min 0.06
_exptl_crystal_size_rad 0.053
_refine_diff_density_max 1.0393
_refine_diff_density_min -0.5747
_refine_diff_density_rms 0.1179
_refine_ls_d_res_high 0.6400
_refine_ls_d_res_low 9.7707
_refine_ls_goodness_of_fit_ref 0.9511
_refine_ls_hydrogen_treatment constr
_refine_ls_matrix_type full
_refine_ls_number_constraints 56
_refine_ls_number_parameters 601
_refine_ls_number_reflns 15034
_refine_ls_number_restraints 55
_refine_ls_restrained_S_all 0.9493
_refine_ls_R_factor_all 0.0341
_refine_ls_R_factor_gt 0.0276
_refine_ls_shift/su_max -0.0020
_refine_ls_shift/su_mean 0.0000
_refine_ls_structure_factor_coef Fsqd
_refine_ls_weighting_details 'w=1/[\s^2^(Fo^2^)+(0.0000P)^2^+1.0209P] where P=(Fo^2^+2Fc^2^)/3'
_refine_ls_weighting_scheme calc
_refine_ls_wR_factor_gt 0.0488
_refine_ls_wR_factor_ref 0.0535
_reflns_Friedel_coverage 0.0
_reflns_limit_h_max 15
_reflns_limit_h_min -14
_reflns_limit_k_max 19
_reflns_limit_k_min -19
_reflns_limit_l_max 24
_reflns_limit_l_min 0
_reflns_number_gt 13292
_reflns_number_total 15034
_reflns_threshold_expression I>=2u(I)
_cod_data_source_file d3dt02113k2.cif
_cod_data_source_block 6
_cod_database_code 7713649
_chemical_oxdiff_formula 'C42 H56 N1 O4'
_chemical_oxdiff_usercomment 'Dipp3SbOH PNP'
_olex2_refinement_description
;
1. Fixed Uiso
 At 1.2 times of:
  All C(H) groups, All O(H) groups
 At 1.5 times of:
  All C(H,H,H) groups
2. Restrained distances
 C17-H17 \\sim C27-H27 \\sim C37-H37
 with sigma of 0.005
 C18-H18 \\sim C28-H28 \\sim C38-H38
 with sigma of 0.005
 C13-H13 \\sim C14-H14 \\sim C15-H15 \\sim C23-H23 \\sim C24-H24 \\sim C25-H25
\\sim C33-H33 \\sim C34-H34
 \\sim C35-H35
 with sigma of 0.01
 C42-H42 \\sim C43-H43 \\sim C45-H45 \\sim C46-H46
 with sigma of 0.01
 C171-H17d \\sim C171-H17e \\sim C171-H17f \\sim C172-H17a \\sim C172-H17b
\\sim C172-H17c \\sim C181-
 H18a \\sim C181-H18b \\sim C181-H18c \\sim C182-H18d \\sim C182-H18e \\sim
C182-H18f \\sim C271-H27a ~
 C271-H27b \\sim C271-H27c \\sim C272-H27d \\sim C272-H27e \\sim C272-H27f
\\sim C281-H28d \\sim C281-
 H28e \\sim C281-H28f \\sim C282-H28a \\sim C282-H28b \\sim C282-H28c \\sim
C371-H37d \\sim C371-H37e ~
 C371-H37f \\sim C372-H37a \\sim C372-H37b \\sim C372-H37c \\sim C381-H38d
\\sim C381-H38e \\sim C381-
 H38f \\sim C382-H38a \\sim C382-H38b \\sim C382-H38c
 with sigma of 0.01
;
_olex2_submission_special_instructions 'No special instructions were received'
_oxdiff_exptl_absorpt_empirical_details
;
Empirical correction (ABSPACK) includes:
- Absorption correction using spherical harmonics
- Frame scaling
- Detector area scaling
;
_oxdiff_exptl_absorpt_empirical_full_max 1.640
_oxdiff_exptl_absorpt_empirical_full_min 0.631

loop_
_space_group_symop_id
_space_group_symop_operation_xyz
1 x,y,z
2 -x,-y,-z

loop_
_atom_site_label
_atom_site_type_symbol
_atom_site_fract_x
_atom_site_fract_y
_atom_site_fract_z
_atom_site_U_iso_or_equiv
_atom_site_adp_type
_atom_site_occupancy
_atom_site_refinement_flags_posn
Sb1 Sb 0.520678(8) 0.748904(6) 0.721486(5) 0.00848(2) Uani 1.000000 .
O1 O 0.61577(9) 0.73259(7) 0.60443(6) 0.01351(17) Uani 1.000000 .
O2 O 0.85033(9) 0.77837(8) 0.53938(6) 0.01652(18) Uani 1.000000 .
H2 H 0.745(3) 0.7524(18) 0.5726(15) 0.0198(2) Uiso 1.000000 .
O3 O 0.88183(13) 0.69299(10) 0.14092(7) 0.0306(2) Uani 1.000000 .
O4 O 1.06484(12) 0.77306(11) 0.13127(7) 0.0337(3) Uani 1.000000 .
N1 N 0.96017(13) 0.73784(10) 0.17475(8) 0.0207(2) Uani 1.000000 .
C21 C 0.53859(12) 0.58913(9) 0.77409(8) 0.0110(2) Uani 1.000000 .
C31 C 0.30674(11) 0.79125(9) 0.71451(8) 0.0107(2) Uani 1.000000 .
C38 C 0.25289(12) 0.91067(10) 0.85255(8) 0.0138(2) Uani 1.000000 D
H38 H 0.3556(10) 0.8742(12) 0.8607(10) 0.0166(3) Uiso 1.000000 D
C22 C 0.65921(12) 0.52266(10) 0.73566(8) 0.0128(2) Uani 1.000000 .
C45 C 0.81131(13) 0.70979(11) 0.32048(9) 0.0164(2) Uani 1.000000 D
H45 H 0.7478(15) 0.6647(13) 0.2891(11) 0.0197(3) Uiso 1.000000 D
C11 C 0.60459(11) 0.87798(10) 0.76954(8) 0.0110(2) Uani 1.000000 .
C12 C 0.61607(12) 0.97152(10) 0.71560(8) 0.0126(2) Uani 1.000000 .
C41 C 0.87249(12) 0.76964(10) 0.45292(8) 0.0131(2) Uani 1.000000 .
C37 C 0.34415(12) 0.65133(10) 0.59133(8) 0.0133(2) Uani 1.000000 D
H37 H 0.4481(10) 0.6367(13) 0.6078(10) 0.0159(3) Uiso 1.000000 D
C26 C 0.42127(12) 0.54736(10) 0.82664(8) 0.0121(2) Uani 1.000000 .
C44 C 0.92839(13) 0.75052(11) 0.26963(8) 0.0157(2) Uani 1.000000 .
C15 C 0.68798(13) 0.96170(11) 0.88247(9) 0.0164(2) Uani 1.000000 D
H15 H 0.7166(16) 0.9610(13) 0.9461(7) 0.0197(3) Uiso 1.000000 D
C16 C 0.64248(12) 0.87223(10) 0.85260(8) 0.0128(2) Uani 1.000000 .
C36 C 0.21807(12) 0.86711(10) 0.77067(8) 0.0131(2) Uani 1.000000 .
C18 C 0.63804(14) 0.77458(11) 0.91267(8) 0.0164(2) Uani 1.000000 D
H18 H 0.6087(16) 0.7077(9) 0.8807(10) 0.0197(3) Uiso 1.000000 D
C46 C 0.78343(12) 0.71988(10) 0.41135(8) 0.0144(2) Uani 1.000000 D
H46 H 0.6920(13) 0.6922(13) 0.4529(9) 0.0173(3) Uiso 1.000000 D
C33 C 0.12512(13) 0.77584(11) 0.63458(9) 0.0173(2) Uani 1.000000 D
H33 H 0.0815(16) 0.7452(13) 0.5837(9) 0.0208(3) Uiso 1.000000 D
C34 C 0.03960(13) 0.85486(12) 0.68584(10) 0.0211(3) Uani 1.000000 D
H34 H -0.0626(12) 0.8826(14) 0.6738(11) 0.0253(3) Uiso 1.000000 D
C23 C 0.65366(14) 0.41265(10) 0.74209(9) 0.0178(2) Uani 1.000000 D
H23 H 0.7436(13) 0.3597(12) 0.7118(10) 0.0214(3) Uiso 1.000000 D
C28 C 0.30418(12) 0.61471(10) 0.88704(8) 0.0136(2) Uani 1.000000 D
H28 H 0.3227(15) 0.6971(6) 0.8716(10) 0.0163(3) Uiso 1.000000 D
C13 C 0.66134(13) 1.05844(11) 0.74952(9) 0.0163(2) Uani 1.000000 D
H13 H 0.6676(17) 1.1321(10) 0.7113(10) 0.0196(3) Uiso 1.000000 D
C172 C 0.45738(14) 1.06599(12) 0.62036(10) 0.0206(3) Uani 1.000000 D
H17a H 0.3613(12) 1.0361(14) 0.6540(11) 0.0309(4) Uiso 1.000000 D
H17b H 0.4496(18) 1.0917(15) 0.5538(7) 0.0309(4) Uiso 1.000000 D
H17c H 0.4661(18) 1.1375(10) 0.6533(11) 0.0309(4) Uiso 1.000000 D
C32 C 0.26009(12) 0.74219(10) 0.64742(8) 0.0126(2) Uani 1.000000 .
C35 C 0.08541(13) 0.89907(11) 0.75362(9) 0.0187(3) Uani 1.000000 D
H35 H 0.0169(15) 0.9573(12) 0.7953(10) 0.0224(3) Uiso 1.000000 D
C372 C 0.27420(14) 0.54922(11) 0.61072(10) 0.0200(3) Uani 1.000000 D
H37a H 0.2613(18) 0.5235(15) 0.6796(7) 0.0301(4) Uiso 1.000000 D
H37b H 0.3382(16) 0.4863(11) 0.5720(11) 0.0301(4) Uiso 1.000000 D
H37c H 0.1747(12) 0.5499(15) 0.5918(12) 0.0301(4) Uiso 1.000000 D
C14 C 0.69632(14) 1.05442(11) 0.83175(9) 0.0176(2) Uani 1.000000 D
H14 H 0.7298(16) 1.1241(10) 0.8550(11) 0.0211(3) Uiso 1.000000 D
C382 C 0.14564(14) 0.88556(12) 0.93642(9) 0.0199(3) Uani 1.000000 D
H38a H 0.0454(12) 0.9278(14) 0.9335(12) 0.0298(4) Uiso 1.000000 D
H38b H 0.1788(18) 0.9026(15) 0.9961(8) 0.0298(4) Uiso 1.000000 D
H38c H 0.1313(18) 0.8019(8) 0.9421(12) 0.0298(4) Uiso 1.000000 D
C282 C 0.15921(14) 0.60159(12) 0.87112(10) 0.0210(3) Uani 1.000000 D
H28a H 0.1405(19) 0.5180(8) 0.8781(13) 0.0314(4) Uiso 1.000000 D
H28b H 0.1470(19) 0.6329(15) 0.8064(8) 0.0314(4) Uiso 1.000000 D
H28c H 0.0786(14) 0.6351(14) 0.9240(9) 0.0314(4) Uiso 1.000000 D
C17 C 0.58616(13) 0.98575(10) 0.62261(8) 0.0154(2) Uani 1.000000 D
H17 H 0.5668(16) 0.9079(8) 0.6015(11) 0.0185(3) Uiso 1.000000 D
C271 C 0.85596(14) 0.52476(12) 0.60037(9) 0.0202(3) Uani 1.000000 D
H27a H 0.9514(13) 0.5595(14) 0.5714(12) 0.0303(4) Uiso 1.000000 D
H27b H 0.7808(16) 0.5513(15) 0.5596(11) 0.0303(4) Uiso 1.000000 D
H27c H 0.8851(18) 0.4409(8) 0.6026(12) 0.0303(4) Uiso 1.000000 D
C181 C 0.78351(16) 0.73729(13) 0.93137(10) 0.0243(3) Uani 1.000000 D
H18a H 0.8595(16) 0.7254(16) 0.8694(8) 0.0364(4) Uiso 1.000000 D
H18b H 0.7795(19) 0.6647(10) 0.9701(11) 0.0364(4) Uiso 1.000000 D
H18c H 0.8072(19) 0.7977(12) 0.9725(12) 0.0364(4) Uiso 1.000000 D
C25 C 0.42015(14) 0.43712(11) 0.82998(9) 0.0168(2) Uani 1.000000 D
H25 H 0.3320(13) 0.3991(12) 0.8673(10) 0.0201(3) Uiso 1.000000 D
C171 C 0.71375(14) 1.02199(12) 0.55762(9) 0.0195(3) Uani 1.000000 D
H17d H 0.7309(18) 1.1027(9) 0.5706(12) 0.0293(4) Uiso 1.000000 D
H17e H 0.6992(18) 1.0247(15) 0.4901(7) 0.0293(4) Uiso 1.000000 D
H17f H 0.8068(14) 0.9691(13) 0.5625(12) 0.0293(4) Uiso 1.000000 D
C27 C 0.79754(12) 0.56293(11) 0.69502(8) 0.0142(2) Uani 1.000000 D
H27 H 0.7836(16) 0.6504(6) 0.6944(11) 0.0170(3) Uiso 1.000000 D
C24 C 0.53327(15) 0.37074(11) 0.78619(9) 0.0203(3) Uani 1.000000 D
H24 H 0.5316(18) 0.2845(8) 0.7895(12) 0.0244(3) Uiso 1.000000 D
C43 C 1.01651(13) 0.80226(12) 0.30868(9) 0.0194(3) Uani 1.000000 D
H43 H 1.1051(14) 0.8356(13) 0.2675(10) 0.0233(3) Uiso 1.000000 D
C371 C 0.36982(15) 0.67918(12) 0.49232(9) 0.0207(3) Uani 1.000000 D
H37d H 0.2727(13) 0.6940(15) 0.4696(12) 0.0310(4) Uiso 1.000000 D
H37e H 0.4297(17) 0.6112(12) 0.4549(11) 0.0310(4) Uiso 1.000000 D
H37f H 0.4317(16) 0.7442(11) 0.4769(12) 0.0310(4) Uiso 1.000000 D
C42 C 0.98883(13) 0.81140(12) 0.39948(9) 0.0187(3) Uani 1.000000 D
H42 H 1.0565(15) 0.8438(13) 0.4347(10) 0.0225(3) Uiso 1.000000 D
C381 C 0.26206(16) 1.03055(12) 0.84638(10) 0.0222(3) Uani 1.000000 D
H38d H 0.3453(15) 1.0574(15) 0.7949(10) 0.0334(4) Uiso 1.000000 D
H38e H 0.2785(19) 1.0580(15) 0.9080(8) 0.0334(4) Uiso 1.000000 D
H38f H 0.1641(13) 1.0681(14) 0.8331(12) 0.0334(4) Uiso 1.000000 D
C281 C 0.31156(15) 0.58715(12) 0.98388(9) 0.0210(3) Uani 1.000000 D
H28d H 0.2390(15) 0.6363(13) 1.0311(10) 0.0315(4) Uiso 1.000000 D
H28e H 0.4110(12) 0.5980(15) 0.9991(12) 0.0315(4) Uiso 1.000000 D
H28f H 0.2876(19) 0.5054(9) 1.0005(13) 0.0315(4) Uiso 1.000000 D
C182 C 0.53073(15) 0.79465(13) 0.99901(9) 0.0231(3) Uani 1.000000 D
H18d H 0.5553(19) 0.8569(12) 1.0369(12) 0.0347(4) Uiso 1.000000 D
H18e H 0.5292(18) 0.7272(11) 1.0435(10) 0.0347(4) Uiso 1.000000 D
H18f H 0.4265(12) 0.8101(15) 0.9871(12) 0.0347(4) Uiso 1.000000 D
C272 C 0.90153(14) 0.52923(13) 0.75464(10) 0.0234(3) Uani 1.000000 D
H27d H 0.9292(19) 0.4442(8) 0.7543(13) 0.0351(4) Uiso 1.000000 D
H27e H 0.8592(18) 0.5569(15) 0.8217(7) 0.0351(4) Uiso 1.000000 D
H27f H 0.9938(14) 0.5714(14) 0.7349(13) 0.0351(4) Uiso 1.000000 D

loop_
_atom_site_aniso_label
_atom_site_aniso_U_11
_atom_site_aniso_U_22
_atom_site_aniso_U_33
_atom_site_aniso_U_12
_atom_site_aniso_U_13
_atom_site_aniso_U_23
Sb1 0.00784(3) 0.00902(3) 0.00873(3) -0.00131(2) -0.00185(2) -0.00023(2)
O1 0.0124(4) 0.0168(4) 0.0110(4) -0.0034(3) -0.0003(3) -0.0017(3)
O2 0.0142(4) 0.0221(5) 0.0139(4) -0.0057(3) -0.0022(3) -0.0013(4)
O3 0.0436(7) 0.0330(7) 0.0162(5) -0.0115(5) -0.0039(5) -0.0018(5)
O4 0.0366(6) 0.0427(7) 0.0179(5) -0.0129(5) 0.0075(4) 0.0008(5)
N1 0.0263(6) 0.0189(6) 0.0143(5) -0.0024(5) 0.0011(4) 0.0019(4)
C21 0.0116(5) 0.0104(5) 0.0110(5) -0.0001(4) -0.0028(4) -0.0007(4)
C31 0.0102(4) 0.0103(5) 0.0119(5) -0.0001(4) -0.0034(4) -0.0004(4)
C38 0.0138(5) 0.0135(6) 0.0133(5) 0.0005(4) -0.0015(4) -0.0026(4)
C22 0.0124(5) 0.0114(5) 0.0135(5) 0.0014(4) -0.0013(4) -0.0016(4)
C45 0.0176(5) 0.0181(6) 0.0139(6) -0.0058(5) -0.0020(4) 0.0006(5)
C11 0.0111(5) 0.0116(5) 0.0112(5) -0.0026(4) -0.0035(4) 0.0000(4)
C12 0.0155(5) 0.0102(5) 0.0132(5) -0.0039(4) -0.0043(4) 0.0003(4)
C41 0.0108(5) 0.0142(6) 0.0140(5) -0.0038(4) -0.0007(4) -0.0000(4)
C37 0.0123(5) 0.0137(6) 0.0152(5) -0.0026(4) -0.0047(4) -0.0025(4)
C26 0.0127(5) 0.0116(5) 0.0115(5) -0.0018(4) -0.0015(4) 0.0000(4)
C44 0.0169(5) 0.0143(6) 0.0143(6) -0.0021(4) 0.0000(4) 0.0018(4)
C15 0.0226(6) 0.0163(6) 0.0131(6) -0.0078(5) -0.0063(4) -0.0021(5)
C16 0.0154(5) 0.0135(6) 0.0111(5) -0.0046(4) -0.0047(4) -0.0004(4)
C36 0.0106(5) 0.0152(6) 0.0129(5) 0.0018(4) -0.0028(4) -0.0021(4)
C18 0.0227(6) 0.0169(6) 0.0121(5) -0.0053(5) -0.0077(5) 0.0015(5)
C46 0.0132(5) 0.0173(6) 0.0123(5) -0.0060(4) 0.0008(4) -0.0001(4)
C33 0.0131(5) 0.0203(6) 0.0207(6) 0.0004(5) -0.0089(5) -0.0032(5)
C34 0.0129(5) 0.0268(7) 0.0243(7) 0.0054(5) -0.0089(5) -0.0051(6)
C23 0.0198(6) 0.0086(5) 0.0221(6) 0.0024(5) 0.0002(5) -0.0017(5)
C28 0.0126(5) 0.0126(6) 0.0146(5) -0.0016(4) -0.0007(4) 0.0006(4)
C13 0.0217(6) 0.0126(6) 0.0161(6) -0.0062(5) -0.0052(5) 0.0009(5)
C172 0.0203(6) 0.0224(7) 0.0205(7) -0.0034(5) -0.0080(5) 0.0056(5)
C32 0.0110(5) 0.0137(6) 0.0142(5) -0.0012(4) -0.0053(4) -0.0010(4)
C35 0.0128(5) 0.0207(7) 0.0218(6) 0.0052(5) -0.0049(5) -0.0056(5)
C372 0.0209(6) 0.0161(6) 0.0233(7) -0.0048(5) -0.0028(5) -0.0029(5)
C14 0.0227(6) 0.0160(6) 0.0157(6) -0.0086(5) -0.0038(5) -0.0014(5)
C382 0.0195(6) 0.0206(7) 0.0168(6) -0.0011(5) 0.0021(5) -0.0024(5)
C282 0.0138(5) 0.0207(7) 0.0278(7) -0.0031(5) -0.0022(5) -0.0007(6)
C17 0.0215(6) 0.0123(6) 0.0142(6) -0.0049(5) -0.0068(4) 0.0026(4)
C271 0.0171(6) 0.0242(7) 0.0172(6) -0.0009(5) 0.0010(5) -0.0048(5)
C181 0.0284(7) 0.0220(7) 0.0234(7) 0.0025(6) -0.0108(6) 0.0021(6)
C25 0.0194(6) 0.0129(6) 0.0172(6) -0.0037(5) -0.0013(5) 0.0012(5)
C171 0.0218(6) 0.0199(7) 0.0165(6) -0.0048(5) -0.0026(5) 0.0028(5)
C27 0.0103(5) 0.0154(6) 0.0157(6) 0.0011(4) -0.0013(4) -0.0025(4)
C24 0.0274(7) 0.0092(6) 0.0219(7) -0.0013(5) -0.0002(5) 0.0001(5)
C43 0.0162(6) 0.0221(7) 0.0186(6) -0.0076(5) 0.0020(5) 0.0016(5)
C371 0.0241(6) 0.0204(7) 0.0171(6) -0.0031(5) -0.0028(5) -0.0012(5)
C42 0.0142(5) 0.0260(7) 0.0167(6) -0.0089(5) -0.0013(4) 0.0004(5)
C381 0.0296(7) 0.0169(7) 0.0202(7) -0.0036(5) -0.0040(5) -0.0032(5)
C281 0.0263(7) 0.0214(7) 0.0129(6) -0.0008(5) -0.0001(5) 0.0007(5)
C182 0.0254(7) 0.0292(8) 0.0153(6) -0.0082(6) -0.0038(5) 0.0049(5)
C272 0.0167(6) 0.0296(8) 0.0251(7) 0.0038(5) -0.0100(5) -0.0045(6)

loop_
_atom_type_symbol
_atom_type_scat_dispersion_real
_atom_type_scat_dispersion_imag
_atom_type_scat_source
_atom_type_scat_dispersion_source
C 0.00347 0.00161 'NoSpherA2: Chem.Sci. 2021, DOI:10.1039/D0SC05526C' 'Henke, Gullikson and Davis, At. Data and Nucl. Data Tables, 1993, 54, 2'
H 0.00000 0.00000 'NoSpherA2: Chem.Sci. 2021, DOI:10.1039/D0SC05526C' 'Henke, Gullikson and Davis, At. Data and Nucl. Data Tables, 1993, 54, 2'
N 0.00653 0.00323 'NoSpherA2: Chem.Sci. 2021, DOI:10.1039/D0SC05526C' 'Henke, Gullikson and Davis, At. Data and Nucl. Data Tables, 1993, 54, 2'
O 0.01158 0.00611 'NoSpherA2: Chem.Sci. 2021, DOI:10.1039/D0SC05526C' 'Henke, Gullikson and Davis, At. Data and Nucl. Data Tables, 1993, 54, 2'
Sb -0.60640 1.48759 'NoSpherA2: Chem.Sci. 2021, DOI:10.1039/D0SC05526C' 'Henke, Gullikson and Davis, At. Data and Nucl. Data Tables, 1993, 54, 2'

loop_
_exptl_crystal_face_index_h
_exptl_crystal_face_index_k
_exptl_crystal_face_index_l
_exptl_crystal_face_perp_dist
0 1 1 0.0220
2 0 1 0.1489
-2 -1 -2 0.0677
-2 -1 -1 0.0665
0 1 0 0.0352
0 2 -1 0.0362
-1 0 0 0.0534
1 0 0 0.1531
0 1 -2 0.0305
-2 0 1 0.0454
2 0 -1 0.1454
-2 1 -1 0.0571
0 0 -1 0.0282
0 0 1 0.0338
0 -1 1 0.0237

loop_
_geom_angle_atom_site_label_1
_geom_angle_atom_site_label_2
_geom_angle_atom_site_label_3
_geom_angle
_geom_angle_site_symmetry_1
_geom_angle_site_symmetry_3
_geom_angle_publ_flag
C21 Sb1 O1 102.57(4) . . ?
C31 Sb1 O1 105.10(4) . . ?
C31 Sb1 C21 107.23(4) . . ?
C11 Sb1 O1 105.22(4) . . ?
C11 Sb1 C21 123.81(4) . . ?
C11 Sb1 C31 111.08(4) . . ?
H2 O1 Sb1 125.7(9) . . ?
C41 O2 H2 111.1(11) . . ?
O2 H2 O1 172(2) . . ?
O4 N1 O3 122.65(13) . . ?
C44 N1 O3 118.93(12) . . ?
C44 N1 O4 118.42(13) . . ?
C22 C21 Sb1 116.11(9) . . ?
C26 C21 Sb1 120.47(8) . . ?
C26 C21 C22 121.48(11) . . ?
C36 C31 Sb1 122.36(8) . . ?
C32 C31 Sb1 116.07(8) . . ?
C32 C31 C36 121.51(10) . . ?
C36 C38 H38 109.6(8) . . ?
C382 C38 H38 108.0(9) . . ?
C382 C38 C36 111.09(11) . . ?
C381 C38 H38 105.6(9) . . ?
C381 C38 C36 113.22(11) . . ?
C381 C38 C382 108.99(11) . . ?
C23 C22 C21 117.88(11) . . ?
C27 C22 C21 123.63(11) . . ?
C27 C22 C23 118.27(10) . . ?
C44 C45 H45 120.0(9) . . ?
C46 C45 H45 120.7(9) . . ?
C46 C45 C44 119.15(12) . . ?
C12 C11 Sb1 117.45(8) . . ?
C16 C11 Sb1 121.61(9) . . ?
C16 C11 C12 120.91(11) . . ?
C13 C12 C11 117.56(11) . . ?
C17 C12 C11 126.01(11) . . ?
C17 C12 C13 116.42(11) . . ?
C46 C41 O2 122.28(11) . . ?
C42 C41 O2 119.21(11) . . ?
C42 C41 C46 118.51(12) . . ?
C32 C37 H37 108.6(8) . . ?
C372 C37 H37 108.2(9) . . ?
C372 C37 C32 111.15(10) . . ?
C371 C37 H37 105.8(9) . . ?
C371 C37 C32 112.15(11) . . ?
C371 C37 C372 110.73(11) . . ?
C28 C26 C21 123.33(11) . . ?
C25 C26 C21 117.96(11) . . ?
C25 C26 C28 118.38(11) . . ?
C45 C44 N1 119.44(12) . . ?
C43 C44 N1 119.32(12) . . ?
C43 C44 C45 121.23(12) . . ?
C16 C15 H15 121.0(9) . . ?
C14 C15 H15 117.8(9) . . ?
C14 C15 C16 121.12(12) . . ?
C15 C16 C11 118.70(12) . . ?
C18 C16 C11 124.25(11) . . ?
C18 C16 C15 117.05(11) . . ?
C38 C36 C31 124.41(10) . . ?
C35 C36 C31 117.91(11) . . ?
C35 C36 C38 117.52(11) . . ?
H18 C18 C16 110.8(9) . . ?
C181 C18 C16 110.74(11) . . ?
C181 C18 H18 105.7(8) . . ?
C182 C18 C16 111.40(11) . . ?
C182 C18 H18 107.3(9) . . ?
C182 C18 C181 110.76(11) . . ?
C41 C46 C45 120.90(12) . . ?
H46 C46 C45 121.6(9) . . ?
H46 C46 C41 117.5(9) . . ?
C34 C33 H33 115.4(8) . . ?
C32 C33 H33 123.4(9) . . ?
C32 C33 C34 121.22(12) . . ?
H34 C34 C33 120.8(9) . . ?
C35 C34 C33 119.94(11) . . ?
C35 C34 H34 119.2(9) . . ?
H23 C23 C22 119.6(9) . . ?
C24 C23 C22 120.87(11) . . ?
C24 C23 H23 119.5(9) . . ?
H28 C28 C26 106.1(8) . . ?
C282 C28 C26 113.22(11) . . ?
C282 C28 H28 107.7(8) . . ?
C281 C28 C26 109.00(10) . . ?
C281 C28 H28 110.3(8) . . ?
C281 C28 C282 110.41(11) . . ?
H13 C13 C12 119.6(9) . . ?
C14 C13 C12 122.03(12) . . ?
C14 C13 H13 118.3(9) . . ?
H17b C172 H17a 109.8(13) . . ?
H17c C172 H17a 107.3(14) . . ?
H17c C172 H17b 104.9(14) . . ?
C17 C172 H17a 112.4(10) . . ?
C17 C172 H17b 112.6(10) . . ?
C17 C172 H17c 109.4(9) . . ?
C37 C32 C31 124.30(10) . . ?
C33 C32 C31 117.89(11) . . ?
C33 C32 C37 117.73(11) . . ?
C34 C35 C36 121.34(12) . . ?
H35 C35 C36 118.9(9) . . ?
H35 C35 C34 119.7(9) . . ?
H37a C372 C37 113.0(10) . . ?
H37b C372 C37 109.1(10) . . ?
H37b C372 H37a 107.0(14) . . ?
H37c C372 C37 116.1(10) . . ?
H37c C372 H37a 107.8(14) . . ?
H37c C372 H37b 103.0(13) . . ?
C13 C14 C15 119.63(12) . . ?
H14 C14 C15 121.4(9) . . ?
H14 C14 C13 119.0(9) . . ?
H38a C382 C38 109.7(10) . . ?
H38b C382 C38 112.0(10) . . ?
H38b C382 H38a 111.7(13) . . ?
H38c C382 C38 111.9(10) . . ?
H38c C382 H38a 106.4(13) . . ?
H38c C382 H38b 105.0(14) . . ?
H28a C282 C28 110.5(9) . . ?
H28b C282 C28 111.1(10) . . ?
H28b C282 H28a 110.4(14) . . ?
H28c C282 C28 111.1(10) . . ?
H28c C282 H28a 100.3(14) . . ?
H28c C282 H28b 112.9(13) . . ?
C172 C17 C12 111.80(11) . . ?
H17 C17 C12 107.9(9) . . ?
H17 C17 C172 108.8(8) . . ?
C171 C17 C12 110.14(10) . . ?
C171 C17 C172 109.73(11) . . ?
C171 C17 H17 108.4(9) . . ?
H27b C271 H27a 106.8(14) . . ?
H27c C271 H27a 105.8(13) . . ?
H27c C271 H27b 115.6(14) . . ?
C27 C271 H27a 110.9(10) . . ?
C27 C271 H27b 109.0(10) . . ?
C27 C271 H27c 108.6(10) . . ?
H18a C181 C18 110.0(10) . . ?
H18b C181 C18 109.4(10) . . ?
H18b C181 H18a 110.5(14) . . ?
H18c C181 C18 106.6(10) . . ?
H18c C181 H18a 113.1(15) . . ?
H18c C181 H18b 107.0(15) . . ?
H25 C25 C26 122.3(9) . . ?
C24 C25 C26 121.00(12) . . ?
C24 C25 H25 116.7(9) . . ?
H17d C171 C17 111.8(10) . . ?
H17e C171 C17 111.5(10) . . ?
H17e C171 H17d 105.0(14) . . ?
H17f C171 C17 110.2(10) . . ?
H17f C171 H17d 108.6(13) . . ?
H17f C171 H17e 109.6(13) . . ?
C271 C27 C22 112.70(11) . . ?
H27 C27 C22 109.0(8) . . ?
H27 C27 C271 108.9(9) . . ?
C272 C27 C22 109.08(11) . . ?
C272 C27 C271 110.92(10) . . ?
C272 C27 H27 106.0(8) . . ?
C25 C24 C23 120.19(13) . . ?
H24 C24 C23 119.3(9) . . ?
H24 C24 C25 120.4(9) . . ?
H43 C43 C44 119.8(9) . . ?
C42 C43 C44 119.38(12) . . ?
C42 C43 H43 120.8(9) . . ?
H37d C371 C37 111.3(10) . . ?
H37e C371 C37 109.3(10) . . ?
H37e C371 H37d 106.2(14) . . ?
H37f C371 C37 111.1(10) . . ?
H37f C371 H37d 112.2(14) . . ?
H37f C371 H37e 106.4(14) . . ?
C43 C42 C41 120.80(12) . . ?
H42 C42 C41 115.3(9) . . ?
H42 C42 C43 123.7(9) . . ?
H38d C381 C38 116.1(10) . . ?
H38e C381 C38 110.0(10) . . ?
H38e C381 H38d 106.0(15) . . ?
H38f C381 C38 107.0(10) . . ?
H38f C381 H38d 107.4(14) . . ?
H38f C381 H38e 110.3(14) . . ?
H28d C281 C28 114.1(10) . . ?
H28e C281 C28 113.2(10) . . ?
H28e C281 H28d 102.8(13) . . ?
H28f C281 C28 110.4(10) . . ?
H28f C281 H28d 105.8(14) . . ?
H28f C281 H28e 110.1(14) . . ?
H18d C182 C18 112.1(11) . . ?
H18e C182 C18 112.3(10) . . ?
H18e C182 H18d 103.3(14) . . ?
H18f C182 C18 111.3(10) . . ?
H18f C182 H18d 111.8(14) . . ?
H18f C182 H18e 105.5(14) . . ?
H27d C272 C27 111.2(10) . . ?
H27e C272 C27 110.3(10) . . ?
H27e C272 H27d 111.0(15) . . ?
H27f C272 C27 110.4(10) . . ?
H27f C272 H27d 111.4(14) . . ?
H27f C272 H27e 102.2(14) . . ?

loop_
_geom_bond_atom_site_label_1
_geom_bond_atom_site_label_2
_geom_bond_distance
_geom_bond_site_symmetry_2
_geom_bond_publ_flag
Sb1 O1 1.8627(9) . ?
Sb1 C21 2.1533(12) . ?
Sb1 C31 2.1406(11) . ?
Sb1 C11 2.1491(12) . ?
O1 H2 1.32(3) . ?
O2 H2 1.14(3) . ?
O2 C41 1.3162(15) . ?
O3 N1 1.2248(17) . ?
O4 N1 1.2290(16) . ?
N1 C44 1.4467(17) . ?
C21 C22 1.4093(16) . ?
C21 C26 1.4122(17) . ?
C31 C36 1.4132(16) . ?
C31 C32 1.4164(17) . ?
C38 H38 1.093(7) . ?
C38 C36 1.5234(17) . ?
C38 C382 1.5391(18) . ?
C38 C381 1.533(2) . ?
C22 C23 1.4023(18) . ?
C22 C27 1.5159(17) . ?
C45 H45 1.094(11) . ?
C45 C44 1.3947(18) . ?
C45 C46 1.3827(18) . ?
C11 C12 1.4227(17) . ?
C11 C16 1.4091(16) . ?
C12 C13 1.4005(18) . ?
C12 C17 1.5278(17) . ?
C41 C46 1.4125(18) . ?
C41 C42 1.4106(18) . ?
C37 H37 1.102(7) . ?
C37 C32 1.5248(17) . ?
C37 C372 1.5297(19) . ?
C37 C371 1.5314(19) . ?
C26 C28 1.5217(17) . ?
C26 C25 1.3993(18) . ?
C44 C43 1.396(2) . ?
C15 H15 1.080(9) . ?
C15 C16 1.4008(18) . ?
C15 C14 1.3865(19) . ?
C16 C18 1.5154(18) . ?
C36 C35 1.3999(16) . ?
C18 H18 1.098(7) . ?
C18 C181 1.5401(19) . ?
C18 C182 1.529(2) . ?
C46 H46 1.078(10) . ?
C33 H33 1.081(9) . ?
C33 C34 1.3895(19) . ?
C33 C32 1.4022(16) . ?
C34 H34 1.079(9) . ?
C34 C35 1.3905(19) . ?
C23 H23 1.080(9) . ?
C23 C24 1.392(2) . ?
C28 H28 1.091(7) . ?
C28 C282 1.5324(18) . ?
C28 C281 1.5383(18) . ?
C13 H13 1.086(9) . ?
C13 C14 1.3845(18) . ?
C172 H17a 1.084(9) . ?
C172 H17b 1.082(9) . ?
C172 H17c 1.082(9) . ?
C172 C17 1.5362(18) . ?
C35 H35 1.075(9) . ?
C372 H37a 1.087(9) . ?
C372 H37b 1.075(9) . ?
C372 H37c 1.081(9) . ?
C14 H14 1.082(9) . ?
C382 H38a 1.076(9) . ?
C382 H38b 1.081(9) . ?
C382 H38c 1.085(9) . ?
C282 H28a 1.096(9) . ?
C282 H28b 1.086(9) . ?
C282 H28c 1.075(9) . ?
C17 H17 1.105(7) . ?
C17 C171 1.5399(19) . ?
C271 H27a 1.089(9) . ?
C271 H27b 1.087(9) . ?
C271 H27c 1.070(9) . ?
C271 C27 1.5325(18) . ?
C181 H18a 1.089(9) . ?
C181 H18b 1.077(9) . ?
C181 H18c 1.094(9) . ?
C25 H25 1.090(9) . ?
C25 C24 1.3856(18) . ?
C171 H17d 1.091(9) . ?
C171 H17e 1.082(9) . ?
C171 H17f 1.086(9) . ?
C27 H27 1.102(7) . ?
C27 C272 1.5330(18) . ?
C24 H24 1.095(10) . ?
C43 H43 1.086(11) . ?
C43 C42 1.3804(19) . ?
C371 H37d 1.083(9) . ?
C371 H37e 1.098(9) . ?
C371 H37f 1.075(9) . ?
C42 H42 1.074(10) . ?
C381 H38d 1.092(9) . ?
C381 H38e 1.080(9) . ?
C381 H38f 1.081(9) . ?
C281 H28d 1.070(9) . ?
C281 H28e 1.083(9) . ?
C281 H28f 1.099(9) . ?
C182 H18d 1.083(9) . ?
C182 H18e 1.074(9) . ?
C182 H18f 1.077(9) . ?
C272 H27d 1.081(9) . ?
C272 H27e 1.089(9) . ?
C272 H27f 1.093(9) . ?

loop_
_geom_torsion_atom_site_label_1
_geom_torsion_atom_site_label_2
_geom_torsion_atom_site_label_3
_geom_torsion_atom_site_label_4
_geom_torsion
_geom_torsion_site_symmetry_1
_geom_torsion_site_symmetry_2
_geom_torsion_site_symmetry_3
_geom_torsion_site_symmetry_4
_geom_torsion_publ_flag
Sb1 C21 C22 C23 -156.68(9) . . . . ?
Sb1 C21 C22 C27 28.82(10) . . . . ?
Sb1 C21 C26 C28 -31.70(11) . . . . ?
Sb1 C21 C26 C25 155.07(9) . . . . ?
Sb1 C31 C36 C38 -12.51(12) . . . . ?
Sb1 C31 C36 C35 172.11(10) . . . . ?
Sb1 C31 C32 C37 9.71(11) . . . . ?
Sb1 C31 C32 C33 -173.52(9) . . . . ?
Sb1 C11 C12 C13 175.56(9) . . . . ?
Sb1 C11 C12 C17 -5.70(11) . . . . ?
Sb1 C11 C16 C15 -175.89(9) . . . . ?
Sb1 C11 C16 C18 4.38(11) . . . . ?
O2 C41 C46 C45 -178.50(12) . . . . ?
O2 C41 C42 C43 179.01(12) . . . . ?
O3 N1 C44 C45 1.23(15) . . . . ?
O3 N1 C44 C43 -179.51(13) . . . . ?
O4 N1 C44 C45 -179.05(12) . . . . ?
O4 N1 C44 C43 0.22(15) . . . . ?
N1 C44 C45 C46 178.43(12) . . . . ?
N1 C44 C43 C42 -177.92(12) . . . . ?
C21 C22 C23 C24 -0.89(14) . . . . ?
C21 C22 C27 C271 -127.14(13) . . . . ?
C21 C22 C27 C272 109.21(13) . . . . ?
C21 C26 C28 C282 127.25(12) . . . . ?
C21 C26 C28 C281 -109.45(13) . . . . ?
C21 C26 C25 C24 2.75(14) . . . . ?
C31 C36 C38 C382 -119.45(14) . . . . ?
C31 C36 C38 C381 117.54(14) . . . . ?
C31 C36 C35 C34 2.48(15) . . . . ?
C31 C32 C37 C372 113.68(13) . . . . ?
C31 C32 C37 C371 -121.76(13) . . . . ?
C31 C32 C33 C34 0.07(15) . . . . ?
C38 C36 C35 C34 -173.23(13) . . . . ?
C22 C23 C24 C25 -4.66(16) . . . . ?
C45 C44 C43 C42 1.33(15) . . . . ?
C45 C46 C41 C42 1.62(15) . . . . ?
C11 C12 C13 C14 1.06(13) . . . . ?
C11 C12 C17 C172 112.73(13) . . . . ?
C11 C12 C17 C171 -124.99(13) . . . . ?
C11 C16 C15 C14 -0.17(14) . . . . ?
C11 C16 C18 C181 121.00(13) . . . . ?
C11 C16 C18 C182 -115.25(13) . . . . ?
C12 C13 C14 C15 0.59(15) . . . . ?
C41 C42 C43 C44 -0.33(16) . . . . ?
C37 C32 C33 C34 177.06(12) . . . . ?
C26 C25 C24 C23 3.70(15) . . . . ?
C15 C16 C18 C181 -58.74(13) . . . . ?
C15 C16 C18 C182 65.01(13) . . . . ?
C36 C35 C34 C33 1.26(17) . . . . ?

loop_
_restr_equal_distance_atom_site_label_1
_restr_equal_distance_atom_site_label_2
_restr_equal_distance_site_symmetry_2
_restr_equal_distance_class_id
C38 H38 1 2
C45 H45 1 4
C37 H37 1 1
C15 H15 1 3
C18 H18 1 2
C46 H46 1 4
C33 H33 1 3
C34 H34 1 3
C23 H23 1 3
C28 H28 1 2
C13 H13 1 3
C172 H17a 1 5
C172 H17b 1 5
C172 H17c 1 5
C35 H35 1 3
C372 H37a 1 5
C372 H37b 1 5
C372 H37c 1 5
C14 H14 1 3
C382 H38a 1 5
C382 H38b 1 5
C382 H38c 1 5
C282 H28a 1 5
C282 H28b 1 5
C282 H28c 1 5
C17 H17 1 1
C271 H27a 1 5
C271 H27b 1 5
C271 H27c 1 5
C181 H18a 1 5
C181 H18b 1 5
C181 H18c 1 5
C25 H25 1 3
C171 H17d 1 5
C171 H17e 1 5
C171 H17f 1 5
C27 H27 1 1
C24 H24 1 3
C43 H43 1 4
C371 H37d 1 5
C371 H37e 1 5
C371 H37f 1 5
C42 H42 1 4
C381 H38d 1 5
C381 H38e 1 5
C381 H38f 1 5
C281 H28d 1 5
C281 H28e 1 5
C281 H28f 1 5
C182 H18d 1 5
C182 H18e 1 5
C182 H18f 1 5
C272 H27d 1 5
C272 H27e 1 5
C272 H27f 1 5

loop_
_restr_equal_distance_class_class_id
_restr_equal_distance_class_target_weight_param
_restr_equal_distance_class_average
_restr_equal_distance_class_esd
_restr_equal_distance_class_diff_max
1 0.0050 1.1028 0.0014 0.0020
2 0.0050 1.0939 0.0029 0.0039
3 0.0100 1.0833 0.0058 0.0122
4 0.0100 1.0829 0.0078 0.0113
5 0.0100 1.0838 0.0073 0.0157

loop_
_exptl_oxdiff_crystal_face_indexfrac_h
_exptl_oxdiff_crystal_face_indexfrac_k
_exptl_oxdiff_crystal_face_indexfrac_l
_exptl_oxdiff_crystal_face_x
_exptl_oxdiff_crystal_face_y
_exptl_oxdiff_crystal_face_z
0.0000 1.0000 1.0000 -0.0123 -0.0669 0.0254
2.0000 0.0000 1.0000 0.0027 -0.0490 -0.1371
-2.0000 -1.0000 -1.9999 0.0095 0.1159 0.1116
-2.0000 -1.0000 -0.9999 -0.0308 0.0920 0.1139
0.0000 1.0000 -0.0000 0.0280 -0.0430 0.0232
0.0000 2.0000 -1.0000 0.0964 -0.0620 0.0442
-1.0000 -0.0000 0.0000 -0.0215 0.0126 0.0697
1.0000 0.0000 -0.0000 0.0215 -0.0126 -0.0697
-0.0000 1.0000 -2.0000 0.1086 0.0049 0.0187
-2.0000 -0.0000 1.0000 -0.0833 0.0012 0.1416
2.0000 0.0000 -1.0000 0.0833 -0.0012 -0.1416
-2.0000 1.0000 -1.0000 0.0253 0.0061 0.1603
-0.0000 -0.0000 -1.0000 0.0403 0.0239 -0.0022
0.0000 0.0000 1.0000 -0.0403 -0.0239 0.0022
-0.0000 -1.0000 1.0000 -0.0683 0.0190 -0.0210
